data_7063616
loop_
_publ_author_name
'Sen, Charanjeet'
'Singh, Rohit'
'Devi, Swaita'
Niharika,
'Singhaal, Richa'
'Sahoo, Subash Chandra'
'Sheikh, Haq Nawaz'

_publ_section_title
;
 Design and synthesis of 2D coordination polymers from isophthalic and
 adipic acids: exploring Tb-based luminescent sensors for Cr3+, Fe3+ and
 p-NA
;
_journal_name_full 'New Journal of Chemistry'
_journal_paper_doi 10.1039/D4NJ05061D
_journal_year 2025
_chemical_formula_moiety 'C11 H12 O8 Pr'
_chemical_formula_sum 'C11 H12 O8 Pr'
_chemical_formula_weight 413.12
_space_group_crystal_system triclinic
_space_group_IT_number 2
_space_group_name_Hall '-P 1'
_space_group_name_H-M_alt 'P -1'
_atom_sites_solution_hydrogens mixed
_atom_sites_solution_primary dual
_audit_creation_date 2022-02-18
_audit_creation_method
;
Olex2 1.2-ac3
(compiled 2017.01.05 svn.r3372 for Rigaku Oxford Diffraction, GUI svn.r5289)
;
_audit_update_record
;
2024-11-22 deposited with the CCDC.	2025-01-08 downloaded from the CCDC.
;
_cell_angle_alpha 94.705(2)
_cell_angle_beta 107.924(2)
_cell_angle_gamma 107.681(2)
_cell_formula_units_Z 2
_cell_length_a 6.99490(10)
_cell_length_b 10.1549(2)
_cell_length_c 10.6105(2)
_cell_measurement_reflns_used 7384
_cell_measurement_temperature 293(2)
_cell_measurement_theta_max 27.2340
_cell_measurement_theta_min 3.3890
_cell_volume 670.31(3)
_computing_cell_refinement 'CrysAlisPro 1.171.39.31d (Rigaku OD, 2017)'
_computing_data_collection 'CrysAlisPro 1.171.39.31d (Rigaku OD, 2017)'
_computing_data_reduction 'CrysAlisPro 1.171.39.31d (Rigaku OD, 2017)'
_computing_molecular_graphics 'Olex2 (Dolomanov et al., 2009)'
_computing_publication_material 'Olex2 (Dolomanov et al., 2009)'
_computing_structure_refinement 'ShelXL (Sheldrick, 2015)'
_computing_structure_solution 'ShelXT (Sheldrick, 2015)'
_diffrn_ambient_temperature 293(2)
_diffrn_detector 'CCD plate'
_diffrn_detector_type HyPix3000
_diffrn_measured_fraction_theta_full 0.998
_diffrn_measured_fraction_theta_max 0.929
_diffrn_measurement_details
;
List of Runs (angles in degrees, time in seconds):

  # Type    Start    End  Width  t~exp~   \w     \q     \k     \f   Frames
#--------------------------------------------------------------------------
  1  \w    -11.00  14.00   0.50    5.00    --   -9.95  99.00  30.00   50
  2  \w    -18.00  43.00   0.50    5.00    --   10.22 -99.00 -74.00  122
  3  \w    -58.00 -33.00   0.50    5.00    --   -9.95 125.00-180.00   50
  4  \w    -35.00  55.00   0.50    5.00    --   -9.95  77.00-180.00  180
  5  \w    -38.00 -13.00   0.50    5.00    --   -9.95 125.00  90.00   50
  6  \w    -58.00 -22.00   0.50    5.00    --   -9.95 125.00  60.00   72
  7  \w    -38.00  -7.00   0.50    5.00    --   10.22 130.00 -15.59   62
  8  \w    -25.00  21.00   0.50    5.00    --   10.22 -38.00-180.00   92
  9  \w    -35.00  -9.00   0.50    5.00    --   10.22 128.00-144.25   52
 10  \w      5.00  55.00   0.50    5.00    --   10.22-125.00  90.00  100
 11  \w    -53.00  25.00   0.50    5.00    --   10.22 -57.00 -30.00  156
 12  \w    -16.00  41.00   0.50    5.00    --   10.22 -99.00 -30.00  114
 13  \w      4.00  81.00   0.50    5.00    --   10.22  19.00 150.00  154
 14  \w    -52.00  -8.00   0.50    5.00    --   10.22 -38.00 150.00   88
;
_diffrn_measurement_device 'four-circle diffractometer'
_diffrn_measurement_device_type 'SuperNova, Single source at offset/far, HyPix3000'
_diffrn_measurement_method '\w scans'
_diffrn_orient_matrix_type 'CrysAlisPro convention (1999,Acta A55,543-557)'
_diffrn_orient_matrix_UB_11 0.0086347000
_diffrn_orient_matrix_UB_12 0.0121073000
_diffrn_orient_matrix_UB_13 -0.0632484000
_diffrn_orient_matrix_UB_21 0.0436048000
_diffrn_orient_matrix_UB_22 0.0736519000
_diffrn_orient_matrix_UB_23 0.0255134000
_diffrn_orient_matrix_UB_31 0.1045761000
_diffrn_orient_matrix_UB_32 -0.0035433000
_diffrn_orient_matrix_UB_33 0.0218459000
_diffrn_radiation_monochromator mirror
_diffrn_radiation_probe x-ray
_diffrn_radiation_type MoK\a
_diffrn_radiation_wavelength 0.71073
_diffrn_reflns_av_R_equivalents 0.0343
_diffrn_reflns_av_unetI/netI 0.0330
_diffrn_reflns_Laue_measured_fraction_full 0.998
_diffrn_reflns_Laue_measured_fraction_max 0.929
_diffrn_reflns_limit_h_max 8
_diffrn_reflns_limit_h_min -9
_diffrn_reflns_limit_k_max 10
_diffrn_reflns_limit_k_min -12
_diffrn_reflns_limit_l_max 13
_diffrn_reflns_limit_l_min -13
_diffrn_reflns_number 8373
_diffrn_reflns_point_group_measured_fraction_full 0.998
_diffrn_reflns_point_group_measured_fraction_max 0.929
_diffrn_reflns_theta_full 25.242
_diffrn_reflns_theta_max 27.486
_diffrn_reflns_theta_min 3.190
_diffrn_source 'micro-focus sealed X-ray tube'
_diffrn_source_type 'SuperNova (Mo) X-ray Source'
_exptl_absorpt_coefficient_mu 3.668
_exptl_absorpt_correction_T_max 1.00000
_exptl_absorpt_correction_T_min 0.40426
_exptl_absorpt_correction_type multi-scan
_exptl_absorpt_process_details
;
CrysAlisPro 1.171.39.31d (Rigaku Oxford Diffraction, 2017)
Empirical absorption correction using spherical harmonics,
 implemented in SCALE3 ABSPACK scaling algorithm.
;
_exptl_crystal_density_diffrn 2.047
_exptl_crystal_F_000 402
_refine_diff_density_max 0.890
_refine_diff_density_min -0.586
_refine_diff_density_rms 0.108
_refine_ls_extinction_method none
_refine_ls_goodness_of_fit_ref 1.049
_refine_ls_hydrogen_treatment constr
_refine_ls_matrix_type full
_refine_ls_number_parameters 183
_refine_ls_number_reflns 2854
_refine_ls_number_restraints 0
_refine_ls_restrained_S_all 1.049
_refine_ls_R_factor_all 0.0244
_refine_ls_R_factor_gt 0.0236
_refine_ls_shift/su_max 0.002
_refine_ls_shift/su_mean 0.000
_refine_ls_structure_factor_coef Fsqd
_refine_ls_weighting_details 'w=1/[\s^2^(Fo^2^)+(0.0295P)^2^+0.6703P] where P=(Fo^2^+2Fc^2^)/3'
_refine_ls_weighting_scheme calc
_refine_ls_wR_factor_gt 0.0595
_refine_ls_wR_factor_ref 0.0600
_reflns_Friedel_coverage 0.000
_reflns_number_gt 2751
_reflns_number_total 2854
_reflns_threshold_expression 'I > 2\s(I)'
_cod_data_source_file d4nj05061d2.cif
_cod_data_source_block scs-kas-i3
_cod_original_cell_volume 670.31(2)
_cod_database_code 7063616
_shelx_shelxl_version_number 2017/1
_chemical_oxdiff_formula 'Pr C H N O'
_shelx_space_group_comment
;
The symmetry employed for this shelxl refinement is uniquely defined
by the following loop, which should always be used as a source of
symmetry information in preference to the above space-group names.
They are only intended as comments.
;
_diffrn_oxdiff_ac3_digest_frames
;
0189453f6cda86cc4393de85132814f7090002651b3
;
_reflns_odcompleteness_completeness 99.78
_reflns_odcompleteness_iscentric 1
_reflns_odcompleteness_theta 26.32
_olex2_refinement_description
;
1. Fixed Uiso
 At 1.2 times of:
  All C(H) groups, All C(H,H) groups
 At 1.5 times of:
  All O(H,H) groups
2.a Rotating group:
 O8(H8A,H8B), O7(H7A,H7B)
2.b Secondary CH2 refined with riding coordinates:
 C10(H10A,H10B), C11(H11A,H11B)
2.c Aromatic/amide H refined with riding coordinates:
 C7(H7), C5(H5), C4(H4), C3(H3)
;
_olex2_submission_special_instructions 'No special instructions were received'
_oxdiff_exptl_absorpt_empirical_details
;
Empirical correction (ABSPACK) includes:
- Absorption correction using spherical harmonics
- Frame scaling
;
_oxdiff_exptl_absorpt_empirical_full_max 5.230
_oxdiff_exptl_absorpt_empirical_full_min 0.717

loop_
_space_group_symop_operation_xyz
'x, y, z'
'-x, -y, -z'

loop_
_atom_site_label
_atom_site_type_symbol
_atom_site_fract_x
_atom_site_fract_y
_atom_site_fract_z
_atom_site_U_iso_or_equiv
_atom_site_adp_type
_atom_site_occupancy
_atom_site_site_symmetry_order
_atom_site_calc_flag
_atom_site_refinement_flags_posn
_atom_site_refinement_flags_adp
_atom_site_refinement_flags_occupancy
_atom_site_disorder_assembly
_atom_site_disorder_group
Pr1 Pr 0.24501(2) 0.91447(2) 0.07796(2) 0.02039(7) Uani 1 1 d . . . . .
O6 O 0.9612(4) 0.9950(3) 0.1272(2) 0.0272(5) Uani 1 1 d . . . . .
O5 O 0.6396(3) 0.9773(3) 0.1189(2) 0.0266(5) Uani 1 1 d . . . . .
O4 O 0.5922(4) 0.8170(3) 0.8396(2) 0.0274(5) Uani 1 1 d . . . . .
O3 O 0.5764(4) 0.9485(3) 0.6856(2) 0.0316(5) Uani 1 1 d . . . . .
O1 O 0.2350(5) 0.7463(3) 0.2121(3) 0.0488(8) Uani 1 1 d . . . . .
C9 C 0.8156(5) 0.9623(3) 0.1780(3) 0.0216(6) Uani 1 1 d . . . . .
O8 O -0.1049(4) 0.7193(3) -0.0265(4) 0.0664(11) Uani 1 1 d . . . . .
H8A H -0.085481 0.640397 -0.024141 0.100 Uiso 1 1 d GR . . . .
H8B H -0.161519 0.725175 -0.108564 0.100 Uiso 1 1 d GR . . . .
O7 O 0.2798(6) 0.7260(3) -0.0623(4) 0.0758(13) Uani 1 1 d . . . . .
H7A H 0.314594 0.665662 -0.014614 0.114 Uiso 1 1 d GR . . . .
H7B H 0.378893 0.760824 -0.095790 0.114 Uiso 1 1 d GR . . . .
C8 C 0.5343(5) 0.8304(4) 0.7156(3) 0.0246(7) Uani 1 1 d . . . . .
O2 O -0.0245(6) 0.5395(4) 0.1441(3) 0.0742(12) Uani 1 1 d . . . . .
C10 C 0.8543(6) 0.9090(4) 0.3087(3) 0.0306(8) Uani 1 1 d . . . . .
H10A H 0.932805 0.845072 0.308149 0.037 Uiso 1 1 calc R . . . .
H10B H 0.717409 0.856215 0.314858 0.037 Uiso 1 1 calc R . . . .
C6 C 0.4116(5) 0.7015(4) 0.6077(3) 0.0270(7) Uani 1 1 d . . . . .
C7 C 0.3436(6) 0.7188(4) 0.4754(3) 0.0279(7) Uani 1 1 d . . . . .
H7 H 0.379349 0.808743 0.455728 0.034 Uiso 1 1 calc R . . . .
C2 C 0.2217(6) 0.6024(4) 0.3714(3) 0.0320(8) Uani 1 1 d . . . . .
C11 C 0.9802(6) 1.0276(4) 0.4335(3) 0.0332(8) Uani 1 1 d . . . . .
H11A H 0.901502 1.091341 0.434418 0.040 Uiso 1 1 calc R . . . .
H11B H 1.116988 1.080600 0.427368 0.040 Uiso 1 1 calc R . . . .
C5 C 0.3638(6) 0.5668(4) 0.6364(4) 0.0335(8) Uani 1 1 d . . . . .
H5 H 0.410761 0.554573 0.725252 0.040 Uiso 1 1 calc R . . . .
C4 C 0.2469(6) 0.4511(4) 0.5332(4) 0.0374(9) Uani 1 1 d . . . . .
H4 H 0.217610 0.361039 0.552691 0.045 Uiso 1 1 calc R . . . .
C3 C 0.1729(7) 0.4680(4) 0.4013(4) 0.0377(9) Uani 1 1 d . . . . .
H3 H 0.090474 0.389711 0.332546 0.045 Uiso 1 1 calc R . . . .
C1 C 0.1400(8) 0.6282(4) 0.2313(4) 0.0458(11) Uani 1 1 d . . . . .

loop_
_atom_site_aniso_label
_atom_site_aniso_U_11
_atom_site_aniso_U_22
_atom_site_aniso_U_33
_atom_site_aniso_U_23
_atom_site_aniso_U_13
_atom_site_aniso_U_12
Pr1 0.01837(11) 0.02188(11) 0.01869(10) 0.00580(7) 0.00505(7) 0.00487(8)
O6 0.0234(12) 0.0372(14) 0.0240(11) 0.0106(10) 0.0111(9) 0.0107(10)
O5 0.0204(11) 0.0366(14) 0.0239(11) 0.0115(10) 0.0069(9) 0.0110(10)
O4 0.0281(12) 0.0294(13) 0.0212(11) 0.0050(10) 0.0057(9) 0.0081(10)
O3 0.0390(14) 0.0246(13) 0.0225(12) 0.0032(10) 0.0046(10) 0.0057(11)
O1 0.069(2) 0.0287(15) 0.0257(13) 0.0106(12) 0.0036(13) -0.0037(14)
C9 0.0242(16) 0.0223(16) 0.0153(14) 0.0021(12) 0.0055(12) 0.0056(13)
O8 0.0291(16) 0.0354(18) 0.106(3) 0.0149(18) -0.0109(16) 0.0057(13)
O7 0.096(3) 0.0285(17) 0.112(3) -0.0112(18) 0.084(3) -0.0083(17)
C8 0.0202(16) 0.0294(18) 0.0233(16) 0.0043(14) 0.0074(13) 0.0077(13)
O2 0.106(3) 0.0368(19) 0.0333(16) 0.0044(14) 0.0011(17) -0.0140(18)
C10 0.0334(19) 0.033(2) 0.0226(17) 0.0112(15) 0.0069(14) 0.0101(16)
C6 0.0273(17) 0.0280(18) 0.0245(16) 0.0041(14) 0.0092(13) 0.0080(14)
C7 0.0351(19) 0.0191(17) 0.0264(17) 0.0040(14) 0.0097(15) 0.0061(14)
C2 0.047(2) 0.0225(18) 0.0230(17) 0.0073(14) 0.0111(15) 0.0076(16)
C11 0.039(2) 0.040(2) 0.0191(17) 0.0096(15) 0.0076(15) 0.0138(17)
C5 0.043(2) 0.033(2) 0.0245(17) 0.0097(15) 0.0103(15) 0.0130(17)
C4 0.051(2) 0.0237(19) 0.037(2) 0.0130(16) 0.0151(18) 0.0111(17)
C3 0.052(2) 0.0234(19) 0.0304(19) 0.0031(15) 0.0114(17) 0.0062(17)
C1 0.076(3) 0.024(2) 0.0222(18) 0.0006(15) 0.0112(19) 0.003(2)

loop_
_atom_type_symbol
_atom_type_description
_atom_type_scat_dispersion_real
_atom_type_scat_dispersion_imag
_atom_type_scat_source
C C 0.0033 0.0016 'International Tables Vol C Tables 4.2.6.8 and 6.1.1.4'
H H 0.0000 0.0000 'International Tables Vol C Tables 4.2.6.8 and 6.1.1.4'
O O 0.0106 0.0060 'International Tables Vol C Tables 4.2.6.8 and 6.1.1.4'
Pr Pr -0.2180 2.8214 'International Tables Vol C Tables 4.2.6.8 and 6.1.1.4'

loop_
_geom_angle_atom_site_label_1
_geom_angle_atom_site_label_2
_geom_angle_atom_site_label_3
_geom_angle
_geom_angle_site_symmetry_1
_geom_angle_site_symmetry_3
_geom_angle_publ_flag
O6 Pr1 O6 68.85(8) 1_455 2_675 ?
O6 Pr1 O5 48.60(6) 2_675 2_675 ?
O6 Pr1 O5 113.05(7) 1_455 2_675 ?
O6 Pr1 O4 72.47(8) 1_455 2_676 ?
O6 Pr1 C9 91.17(8) 1_455 2_675 ?
O6 Pr1 C9 24.31(8) 2_675 2_675 ?
O6 Pr1 C8 72.57(8) 1_455 2_676 ?
O6 Pr1 C8 102.16(9) 2_675 2_676 ?
O5 Pr1 O6 114.19(7) . 2_675 ?
O5 Pr1 O6 145.38(8) . 1_455 ?
O5 Pr1 O5 66.49(8) . 2_675 ?
O5 Pr1 O4 74.63(8) . 2_676 ?
O5 Pr1 C9 90.43(8) . 2_675 ?
O5 Pr1 C9 24.30(7) 2_675 2_675 ?
O5 Pr1 C8 73.18(8) . 2_676 ?
O5 Pr1 C8 96.96(9) 2_675 2_676 ?
O4 Pr1 O6 77.92(7) 2_676 2_675 ?
O4 Pr1 O5 73.53(7) 2_676 2_675 ?
O4 Pr1 C9 74.79(8) 2_676 2_675 ?
O4 Pr1 C8 26.19(8) 2_676 2_676 ?
O3 Pr1 O6 75.36(8) 2_676 1_455 ?
O3 Pr1 O6 124.58(8) 2_676 2_675 ?
O3 Pr1 O5 75.85(8) 2_676 . ?
O3 Pr1 O5 119.44(8) 2_676 2_675 ?
O3 Pr1 O4 51.21(7) 2_676 2_676 ?
O3 Pr1 C9 126.00(8) 2_676 2_675 ?
O3 Pr1 C8 25.04(8) 2_676 2_676 ?
O1 Pr1 O6 96.54(10) . 1_455 ?
O1 Pr1 O6 147.84(9) . 2_675 ?
O1 Pr1 O5 94.26(9) . . ?
O1 Pr1 O5 149.16(10) . 2_675 ?
O1 Pr1 O4 126.34(8) . 2_676 ?
O1 Pr1 O3 75.13(9) . 2_676 ?
O1 Pr1 C9 158.83(9) . 2_675 ?
O1 Pr1 O8 71.82(11) . . ?
O1 Pr1 O7 78.80(12) . . ?
O1 Pr1 C8 100.16(9) . 2_676 ?
O8 Pr1 O6 76.36(9) . 2_675 ?
O8 Pr1 O6 72.00(10) . 1_455 ?
O8 Pr1 O5 108.25(10) . 2_675 ?
O8 Pr1 O5 142.48(10) . . ?
O8 Pr1 O4 141.70(9) . 2_676 ?
O8 Pr1 O3 129.69(11) . 2_676 ?
O8 Pr1 C9 92.08(10) . 2_675 ?
O8 Pr1 C8 142.35(11) . 2_676 ?
O7 Pr1 O6 94.53(12) . 2_675 ?
O7 Pr1 O6 140.81(11) . 1_455 ?
O7 Pr1 O5 72.84(10) . 2_675 ?
O7 Pr1 O5 73.63(10) . . ?
O7 Pr1 O4 140.64(9) . 2_676 ?
O7 Pr1 O3 137.80(12) . 2_676 ?
O7 Pr1 C9 82.76(12) . 2_675 ?
O7 Pr1 O8 69.59(12) . . ?
O7 Pr1 C8 146.61(11) . 2_676 ?
C8 Pr1 C9 100.96(9) 2_676 2_675 ?
Pr1 O6 Pr1 111.15(8) 1_655 2_675 ?
C9 O6 Pr1 97.16(18) . 2_675 ?
C9 O6 Pr1 142.8(2) . 1_655 ?
Pr1 O5 Pr1 113.51(8) . 2_675 ?
C9 O5 Pr1 149.5(2) . . ?
C9 O5 Pr1 95.18(18) . 2_675 ?
C8 O4 Pr1 91.7(2) . 2_676 ?
C8 O3 Pr1 96.4(2) . 2_676 ?
C1 O1 Pr1 149.2(3) . . ?
O6 C9 Pr1 58.53(15) . 2_675 ?
O6 C9 C10 120.3(3) . . ?
O5 C9 Pr1 60.52(16) . 2_675 ?
O5 C9 O6 119.0(3) . . ?
O5 C9 C10 120.6(3) . . ?
C10 C9 Pr1 176.9(2) . 2_675 ?
Pr1 O8 H8A 109.6 . . ?
Pr1 O8 H8B 109.1 . . ?
H8A O8 H8B 109.3 . . ?
Pr1 O7 H7A 110.5 . . ?
Pr1 O7 H7B 110.1 . . ?
H7A O7 H7B 108.4 . . ?
O4 C8 Pr1 62.13(17) . 2_676 ?
O4 C8 C6 119.1(3) . . ?
O3 C8 Pr1 58.61(18) . 2_676 ?
O3 C8 O4 120.7(3) . . ?
O3 C8 C6 120.2(3) . . ?
C6 C8 Pr1 177.2(2) . 2_676 ?
C9 C10 H10A 109.0 . . ?
C9 C10 H10B 109.0 . . ?
C9 C10 C11 113.0(3) . . ?
H10A C10 H10B 107.8 . . ?
C11 C10 H10A 109.0 . . ?
C11 C10 H10B 109.0 . . ?
C7 C6 C8 118.1(3) . . ?
C7 C6 C5 119.7(3) . . ?
C5 C6 C8 122.3(3) . . ?
C6 C7 H7 119.8 . . ?
C6 C7 C2 120.4(3) . . ?
C2 C7 H7 119.8 . . ?
C7 C2 C1 118.0(3) . . ?
C3 C2 C7 119.5(3) . . ?
C3 C2 C1 122.5(3) . . ?
C10 C11 C11 112.7(4) . 2_776 ?
C10 C11 H11A 109.0 . . ?
C10 C11 H11B 109.0 . . ?
C11 C11 H11A 109.0 2_776 . ?
C11 C11 H11B 109.0 2_776 . ?
H11A C11 H11B 107.8 . . ?
C6 C5 H5 120.0 . . ?
C4 C5 C6 120.0(3) . . ?
C4 C5 H5 120.0 . . ?
C5 C4 H4 119.7 . . ?
C5 C4 C3 120.5(4) . . ?
C3 C4 H4 119.7 . . ?
C2 C3 H3 120.1 . . ?
C4 C3 C2 119.9(4) . . ?
C4 C3 H3 120.1 . . ?
O1 C1 O2 123.4(4) . . ?
O1 C1 C2 115.8(3) . . ?
O2 C1 C2 120.6(4) . . ?

loop_
_geom_bond_atom_site_label_1
_geom_bond_atom_site_label_2
_geom_bond_distance
_geom_bond_site_symmetry_2
_geom_bond_publ_flag
Pr1 O6 2.537(2) 1_455 ?
Pr1 O6 2.620(2) 2_675 ?
Pr1 O5 2.665(2) 2_675 ?
Pr1 O5 2.522(2) . ?
Pr1 O4 2.571(2) 2_676 ?
Pr1 O3 2.497(2) 2_676 ?
Pr1 O1 2.309(3) . ?
Pr1 C9 3.048(3) 2_675 ?
Pr1 O8 2.484(3) . ?
Pr1 O7 2.445(3) . ?
Pr1 C8 2.907(3) 2_676 ?
O6 C9 1.265(4) . ?
O5 C9 1.260(4) . ?
O4 C8 1.283(4) . ?
O3 C8 1.238(4) . ?
O1 C1 1.250(5) . ?
C9 C10 1.507(4) . ?
O8 H8A 0.8535 . ?
O8 H8B 0.8536 . ?
O7 H7A 0.8693 . ?
O7 H7B 0.8692 . ?
C8 C6 1.493(5) . ?
O2 C1 1.253(5) . ?
C10 H10A 0.9700 . ?
C10 H10B 0.9700 . ?
C10 C11 1.535(5) . ?
C6 C7 1.381(5) . ?
C6 C5 1.389(5) . ?
C7 H7 0.9300 . ?
C7 C2 1.392(5) . ?
C2 C3 1.391(5) . ?
C2 C1 1.495(5) . ?
C11 C11 1.537(6) 2_776 ?
C11 H11A 0.9700 . ?
C11 H11B 0.9700 . ?
C5 H5 0.9300 . ?
C5 C4 1.379(5) . ?
C4 H4 0.9300 . ?
C4 C3 1.380(5) . ?
C3 H3 0.9300 . ?
